data_1502412
loop_
_publ_author_name
'Wei, Xiaohong'
'Zhao, Miao'
'Du, Zhengyin'
'Li, Xingwei'

_publ_section_title
;
 Synthesis of 1-aminoisoquinolines via Rh(III)-catalyzed oxidative
 coupling.
;
_journal_issue 17
_journal_name_full 'Organic letters'
_journal_page_first 4636
_journal_page_last 4639
_journal_paper_doi 10.1021/ol2018505
_journal_volume 13
_journal_year 2011
_chemical_formula_sum 'C46 H31 Cl3 N2'
_chemical_formula_weight 718.08
_chemical_name_systematic
; 
 ? 
;
_space_group_IT_number 15
_symmetry_cell_setting monoclinic
_symmetry_space_group_name_Hall '-C 2yc'
_symmetry_space_group_name_H-M 'C 1 2/c 1'
_atom_sites_solution_hydrogens geom
_atom_sites_solution_primary direct
_atom_sites_solution_secondary difmap
_audit_creation_method SHELXL-97
_cell_angle_alpha 90.00
_cell_angle_beta 112.657(8)
_cell_angle_gamma 90.00
_cell_formula_units_Z 8
_cell_length_a 38.344(11)
_cell_length_b 11.346(3)
_cell_length_c 18.236(5)
_cell_measurement_reflns_used 3827
_cell_measurement_temperature 293(2)
_cell_measurement_theta_max 48.272
_cell_measurement_theta_min 4.489
_cell_volume 7321(4)
_computing_cell_refinement 'Bruker SMART'
_computing_data_collection 'Bruker SMART'
_computing_data_reduction 'Bruker SHELXTL'
_computing_molecular_graphics 'Bruker SHELXTL'
_computing_publication_material 'Bruker SHELXTL'
_computing_structure_refinement 'SHELXL-97 (Sheldrick, 1997)'
_computing_structure_solution 'SHELXS-97 (Sheldrick, 1990)'
_diffrn_ambient_temperature 293(2)
_diffrn_measured_fraction_theta_full 0.997
_diffrn_measured_fraction_theta_max 0.997
_diffrn_measurement_device_type 'CCD area detector'
_diffrn_measurement_method 'phi and omega scans'
_diffrn_radiation_monochromator graphite
_diffrn_radiation_source 'fine-focus sealed tube'
_diffrn_radiation_type MoK\a
_diffrn_radiation_wavelength 0.71073
_diffrn_reflns_av_R_equivalents 0.0780
_diffrn_reflns_av_sigmaI/netI 0.0789
_diffrn_reflns_limit_h_max 46
_diffrn_reflns_limit_h_min -40
_diffrn_reflns_limit_k_max 13
_diffrn_reflns_limit_k_min -13
_diffrn_reflns_limit_l_max 21
_diffrn_reflns_limit_l_min -22
_diffrn_reflns_number 18124
_diffrn_reflns_theta_full 25.50
_diffrn_reflns_theta_max 25.50
_diffrn_reflns_theta_min 1.88
_exptl_absorpt_coefficient_mu 0.286
_exptl_absorpt_correction_T_max 1.0000
_exptl_absorpt_correction_T_min 0.2075
_exptl_absorpt_correction_type empirical
_exptl_absorpt_process_details sadabs
_exptl_crystal_colour colorless
_exptl_crystal_density_diffrn 1.303
_exptl_crystal_density_method 'not measured'
_exptl_crystal_description prismatic
_exptl_crystal_F_000 2976
_exptl_crystal_size_max 0.311
_exptl_crystal_size_mid 0.203
_exptl_crystal_size_min 0.165
_refine_diff_density_max 0.700
_refine_diff_density_min -0.501
_refine_diff_density_rms 0.083
_refine_ls_extinction_method none
_refine_ls_goodness_of_fit_ref 1.031
_refine_ls_hydrogen_treatment constr
_refine_ls_matrix_type full
_refine_ls_number_parameters 460
_refine_ls_number_reflns 6786
_refine_ls_number_restraints 0
_refine_ls_restrained_S_all 1.031
_refine_ls_R_factor_all 0.1258
_refine_ls_R_factor_gt 0.0846
_refine_ls_shift/su_max 0.000
_refine_ls_shift/su_mean 0.000
_refine_ls_structure_factor_coef Fsqd
_refine_ls_weighting_details 'calc w=1/[\s^2^(Fo^2^)+(0.1497P)^2^+4.3441P] where P=(Fo^2^+2Fc^2^)/3'
_refine_ls_weighting_scheme calc
_refine_ls_wR_factor_gt 0.2255
_refine_ls_wR_factor_ref 0.2632
_reflns_number_gt 4200
_reflns_number_total 6786
_reflns_threshold_expression >2sigma(I)
_cod_data_source_file ol2018505_si_001.cif
_cod_data_source_block cd211249
_cod_depositor_comments
;
The following automatic conversions were performed:

'_symmetry_cell_setting' value 'Monoclinic' changed to 'monoclinic'
according to /home/saulius/struct/CIF-dictionaries/cif_core.dic
dictionary named 'cif_core.dic' version 2.4.1 from 2010-06-29.

Automatic conversion script
Id: cif_fix_values 1715 2011-07-08 13:25:40Z adriana 
;
_cod_original_cell_volume 7321(3)
_cod_original_sg_symbol_H-M C2/c
_cod_database_code 1502412

loop_
_symmetry_equiv_pos_as_xyz
'x, y, z'
'-x, y, -z+1/2'
'x+1/2, y+1/2, z'
'-x+1/2, y+1/2, -z+1/2'
'-x, -y, -z'
'x, -y, z-1/2'
'-x+1/2, -y+1/2, -z'
'x+1/2, -y+1/2, z-1/2'

loop_
_atom_site_label
_atom_site_type_symbol
_atom_site_fract_x
_atom_site_fract_y
_atom_site_fract_z
_atom_site_U_iso_or_equiv
_atom_site_adp_type
_atom_site_occupancy
_atom_site_symmetry_multiplicity
_atom_site_calc_flag
_atom_site_refinement_flags
Cl1 Cl 0.09929(4) 0.73646(16) 0.27469(9) 0.1118(6) Uani 1 1 d .
Cl2 Cl 0.04111(5) 0.56643(12) 0.21239(9) 0.1011(5) Uani 1 1 d .
Cl3 Cl 0.02887(4) 0.80111(13) 0.15429(9) 0.1108(6) Uani 1 1 d .
N1 N 0.15738(7) 0.5301(2) 0.20367(16) 0.0433(7) Uani 1 1 d .
N2 N 0.12968(8) 0.6822(3) 0.11953(16) 0.0469(7) Uani 1 1 d .
C1 C 0.12957(9) 0.4428(3) 0.1792(2) 0.0454(8) Uani 1 1 d .
C2 C 0.12959(10) 0.3857(3) 0.2452(2) 0.0460(8) Uani 1 1 d .
C3 C 0.15707(9) 0.4412(3) 0.31329(19) 0.0435(8) Uani 1 1 d .
C4 C 0.17416(9) 0.5300(3) 0.28536(19) 0.0425(8) Uani 1 1 d .
C5 C 0.20270(10) 0.5985(3) 0.3367(2) 0.0544(9) Uani 1 1 d .
H5 H 0.2137 0.6580 0.3178 0.065 Uiso 1 1 calc R
C6 C 0.21427(11) 0.5769(4) 0.4156(2) 0.0609(10) Uani 1 1 d .
H6 H 0.2337 0.6221 0.4511 0.073 Uiso 1 1 calc R
C7 C 0.19794(11) 0.4896(4) 0.4450(2) 0.0607(10) Uani 1 1 d .
H7 H 0.2063 0.4773 0.4995 0.073 Uiso 1 1 calc R
C8 C 0.16958(11) 0.4215(3) 0.3941(2) 0.0540(9) Uani 1 1 d .
H8 H 0.1588 0.3623 0.4137 0.065 Uiso 1 1 calc R
C9 C 0.10701(10) 0.4220(3) 0.0954(2) 0.0506(9) Uani 1 1 d .
C10 C 0.12287(12) 0.4248(4) 0.0384(2) 0.0593(10) Uani 1 1 d .
H10 H 0.1486 0.4394 0.0537 0.071 Uiso 1 1 calc R
C11 C 0.10101(14) 0.4063(4) -0.0396(2) 0.0750(13) Uani 1 1 d .
H11 H 0.1119 0.4096 -0.0771 0.090 Uiso 1 1 calc R
C12 C 0.06362(15) 0.3831(5) -0.0632(3) 0.0895(16) Uani 1 1 d .
H12 H 0.0490 0.3686 -0.1165 0.107 Uiso 1 1 calc R
C13 C 0.04736(13) 0.3812(5) -0.0078(3) 0.0891(16) Uani 1 1 d .
H13 H 0.0216 0.3676 -0.0237 0.107 Uiso 1 1 calc R
C14 C 0.06924(12) 0.3994(4) 0.0708(2) 0.0678(12) Uani 1 1 d .
H14 H 0.0582 0.3963 0.1080 0.081 Uiso 1 1 calc R
C15 C 0.10696(11) 0.2815(3) 0.2478(2) 0.0525(9) Uani 1 1 d .
C16 C 0.08471(12) 0.2831(4) 0.2918(2) 0.0666(11) Uani 1 1 d .
H16 H 0.0836 0.3509 0.3194 0.080 Uiso 1 1 calc R
C17 C 0.06417(15) 0.1855(5) 0.2953(3) 0.0863(15) Uani 1 1 d .
H17 H 0.0490 0.1873 0.3247 0.104 Uiso 1 1 calc R
C18 C 0.06631(17) 0.0855(5) 0.2550(3) 0.0923(17) Uani 1 1 d .
H18 H 0.0526 0.0193 0.2576 0.111 Uiso 1 1 calc R
C19 C 0.08758(16) 0.0811(4) 0.2122(3) 0.0863(15) Uani 1 1 d .
H19 H 0.0888 0.0121 0.1857 0.104 Uiso 1 1 calc R
C20 C 0.10802(13) 0.1802(4) 0.2073(3) 0.0690(11) Uani 1 1 d .
H20 H 0.1225 0.1778 0.1764 0.083 Uiso 1 1 calc R
C21 C 0.16105(9) 0.6233(3) 0.15409(19) 0.0428(8) Uani 1 1 d .
C22 C 0.12982(10) 0.7785(3) 0.0747(2) 0.0507(9) Uani 1 1 d .
C23 C 0.16290(10) 0.8209(3) 0.0731(2) 0.0472(8) Uani 1 1 d .
C24 C 0.19598(10) 0.7534(3) 0.1063(2) 0.0456(8) Uani 1 1 d .
C25 C 0.19486(9) 0.6458(3) 0.14541(18) 0.0415(7) Uani 1 1 d .
C26 C 0.22778(9) 0.5685(3) 0.16895(19) 0.0437(8) Uani 1 1 d .
C27 C 0.26033(10) 0.6081(3) 0.1609(2) 0.0514(9) Uani 1 1 d .
C28 C 0.26093(11) 0.7216(4) 0.1274(2) 0.0593(10) Uani 1 1 d .
H28 H 0.2832 0.7492 0.1247 0.071 Uiso 1 1 calc R
C29 C 0.23007(10) 0.7883(4) 0.1000(2) 0.0562(10) Uani 1 1 d .
H29 H 0.2310 0.8599 0.0760 0.067 Uiso 1 1 calc R
C30 C 0.22765(11) 0.4505(3) 0.1949(2) 0.0506(9) Uani 1 1 d .
H30 H 0.2061 0.4205 0.2000 0.061 Uiso 1 1 calc R
C31 C 0.25877(11) 0.3810(4) 0.2122(2) 0.0605(10) Uani 1 1 d .
H31 H 0.2578 0.3033 0.2276 0.073 Uiso 1 1 calc R
C32 C 0.29115(13) 0.4223(4) 0.2077(3) 0.0753(13) Uani 1 1 d .
H32 H 0.3124 0.3743 0.2218 0.090 Uiso 1 1 calc R
C33 C 0.29228(12) 0.5353(4) 0.1822(3) 0.0679(11) Uani 1 1 d .
H33 H 0.3144 0.5639 0.1790 0.081 Uiso 1 1 calc R
C34 C 0.09168(11) 0.8264(4) 0.0302(2) 0.0589(10) Uani 1 1 d .
C35 C 0.06295(11) 0.7465(5) -0.0067(2) 0.0726(13) Uani 1 1 d .
H35 H 0.0679 0.6661 -0.0021 0.087 Uiso 1 1 calc R
C36 C 0.02694(14) 0.7867(7) -0.0502(3) 0.0925(18) Uani 1 1 d .
H36 H 0.0076 0.7334 -0.0754 0.111 Uiso 1 1 calc R
C37 C 0.01949(18) 0.9070(8) -0.0564(4) 0.104(2) Uani 1 1 d .
H37 H -0.0048 0.9344 -0.0858 0.125 Uiso 1 1 calc R
C38 C 0.04702(19) 0.9819(7) -0.0203(4) 0.103(2) Uani 1 1 d .
H38 H 0.0417 1.0621 -0.0240 0.124 Uiso 1 1 calc R
C39 C 0.08300(14) 0.9458(5) 0.0222(3) 0.0769(13) Uani 1 1 d .
H39 H 0.1019 1.0012 0.0461 0.092 Uiso 1 1 calc R
C40 C 0.16458(11) 0.9361(3) 0.0345(2) 0.0539(9) Uani 1 1 d .
C41 C 0.14967(13) 0.9479(4) -0.0456(3) 0.0655(11) Uani 1 1 d .
H41 H 0.1389 0.8830 -0.0774 0.079 Uiso 1 1 calc R
C42 C 0.15031(16) 1.0562(4) -0.0806(3) 0.0835(15) Uani 1 1 d .
H42 H 0.1398 1.0641 -0.1356 0.100 Uiso 1 1 calc R
C43 C 0.16634(15) 1.1498(5) -0.0342(4) 0.0919(16) Uani 1 1 d .
H43 H 0.1668 1.2223 -0.0576 0.110 Uiso 1 1 calc R
C44 C 0.18169(15) 1.1397(4) 0.0454(4) 0.0993(18) Uani 1 1 d .
H44 H 0.1927 1.2048 0.0767 0.119 Uiso 1 1 calc R
C45 C 0.18102(14) 1.0316(4) 0.0809(3) 0.0817(14) Uani 1 1 d .
H45 H 0.1917 1.0242 0.1359 0.098 Uiso 1 1 calc R
C46 C 0.06176(13) 0.6909(4) 0.1913(2) 0.0696(11) Uani 1 1 d .
H46 H 0.0714 0.6701 0.1504 0.084 Uiso 1 1 calc R

loop_
_atom_site_aniso_label
_atom_site_aniso_U_11
_atom_site_aniso_U_22
_atom_site_aniso_U_33
_atom_site_aniso_U_23
_atom_site_aniso_U_13
_atom_site_aniso_U_12
Cl1 0.1021(10) 0.1297(14) 0.0810(9) -0.0021(8) 0.0104(7) -0.0164(9)
Cl2 0.1390(12) 0.0632(8) 0.1175(11) 0.0014(7) 0.0674(10) -0.0089(8)
Cl3 0.1182(11) 0.0698(9) 0.1118(11) 0.0042(8) 0.0082(8) 0.0068(8)
N1 0.0516(16) 0.0354(15) 0.0451(15) 0.0063(12) 0.0211(12) -0.0050(12)
N2 0.0501(16) 0.0439(17) 0.0489(16) 0.0068(13) 0.0216(13) -0.0007(14)
C1 0.0514(19) 0.0380(19) 0.053(2) -0.0004(15) 0.0272(16) -0.0040(15)
C2 0.0549(19) 0.0396(19) 0.0496(19) 0.0007(15) 0.0270(16) -0.0027(16)
C3 0.0539(19) 0.0362(18) 0.0461(19) 0.0026(15) 0.0256(15) 0.0033(15)
C4 0.0478(18) 0.0365(18) 0.0454(19) 0.0025(14) 0.0205(15) 0.0027(15)
C5 0.062(2) 0.048(2) 0.054(2) -0.0003(17) 0.0232(18) -0.0037(18)
C6 0.068(2) 0.062(3) 0.051(2) -0.0089(19) 0.0210(18) -0.002(2)
C7 0.075(3) 0.065(3) 0.043(2) 0.0039(19) 0.0236(18) 0.008(2)
C8 0.070(2) 0.045(2) 0.054(2) 0.0054(17) 0.0310(18) 0.0043(19)
C9 0.062(2) 0.045(2) 0.0475(19) 0.0003(16) 0.0242(17) -0.0071(17)
C10 0.065(2) 0.063(3) 0.055(2) -0.0055(19) 0.0296(19) -0.010(2)
C11 0.090(3) 0.090(3) 0.055(2) -0.007(2) 0.039(2) -0.015(3)
C12 0.091(3) 0.124(5) 0.050(2) -0.011(3) 0.023(2) -0.029(3)
C13 0.074(3) 0.127(5) 0.059(3) -0.009(3) 0.018(2) -0.036(3)
C14 0.071(3) 0.082(3) 0.057(2) -0.003(2) 0.031(2) -0.017(2)
C15 0.068(2) 0.040(2) 0.053(2) 0.0053(16) 0.0267(18) -0.0082(18)
C16 0.088(3) 0.057(3) 0.068(3) 0.001(2) 0.045(2) -0.015(2)
C17 0.107(4) 0.089(4) 0.085(3) -0.004(3) 0.061(3) -0.033(3)
C18 0.130(4) 0.067(3) 0.087(3) -0.002(3) 0.050(3) -0.046(3)
C19 0.131(4) 0.049(3) 0.090(3) -0.010(2) 0.054(3) -0.027(3)
C20 0.100(3) 0.046(2) 0.074(3) -0.005(2) 0.048(2) -0.014(2)
C21 0.0498(19) 0.0377(18) 0.0415(17) 0.0014(14) 0.0183(14) -0.0033(15)
C22 0.061(2) 0.044(2) 0.052(2) 0.0072(16) 0.0280(17) 0.0054(17)
C23 0.059(2) 0.0360(19) 0.0496(19) 0.0063(15) 0.0237(16) 0.0007(16)
C24 0.058(2) 0.0330(18) 0.0492(19) 0.0017(15) 0.0247(16) -0.0033(15)
C25 0.0474(18) 0.0338(18) 0.0426(17) 0.0016(14) 0.0164(14) -0.0038(14)
C26 0.0520(19) 0.0355(18) 0.0448(18) -0.0013(14) 0.0199(15) 0.0007(15)
C27 0.051(2) 0.045(2) 0.059(2) -0.0005(17) 0.0218(16) 0.0000(16)
C28 0.052(2) 0.053(2) 0.081(3) 0.002(2) 0.034(2) -0.0093(19)
C29 0.057(2) 0.045(2) 0.073(3) 0.0053(18) 0.0325(19) -0.0064(18)
C30 0.060(2) 0.042(2) 0.053(2) 0.0040(16) 0.0260(17) 0.0014(17)
C31 0.073(3) 0.045(2) 0.069(2) 0.0086(19) 0.034(2) 0.014(2)
C32 0.070(3) 0.064(3) 0.095(3) 0.011(2) 0.035(2) 0.021(2)
C33 0.056(2) 0.064(3) 0.088(3) 0.004(2) 0.033(2) 0.004(2)
C34 0.056(2) 0.069(3) 0.059(2) 0.016(2) 0.0306(18) 0.013(2)
C35 0.056(2) 0.102(4) 0.061(2) 0.019(2) 0.022(2) 0.001(2)
C36 0.059(3) 0.149(6) 0.073(3) 0.013(3) 0.029(2) -0.004(3)
C37 0.075(4) 0.156(7) 0.090(4) 0.043(4) 0.041(3) 0.047(4)
C38 0.100(4) 0.118(5) 0.107(4) 0.041(4) 0.056(4) 0.059(4)
C39 0.083(3) 0.078(3) 0.081(3) 0.021(3) 0.044(2) 0.028(3)
C40 0.064(2) 0.034(2) 0.069(2) 0.0100(17) 0.0316(19) 0.0011(17)
C41 0.091(3) 0.046(2) 0.070(3) 0.0131(19) 0.043(2) 0.009(2)
C42 0.122(4) 0.057(3) 0.092(3) 0.032(3) 0.064(3) 0.022(3)
C43 0.102(4) 0.051(3) 0.131(5) 0.041(3) 0.054(4) 0.013(3)
C44 0.106(4) 0.036(3) 0.135(5) 0.011(3) 0.023(3) -0.006(3)
C45 0.102(3) 0.044(3) 0.085(3) 0.008(2) 0.020(3) -0.004(2)
C46 0.090(3) 0.064(3) 0.061(2) -0.002(2) 0.036(2) -0.003(2)

loop_
_atom_type_symbol
_atom_type_description
_atom_type_scat_dispersion_real
_atom_type_scat_dispersion_imag
_atom_type_scat_source
C C 0.0033 0.0016 'International Tables Vol C Tables 4.2.6.8 and 6.1.1.4'
H H 0.0000 0.0000 'International Tables Vol C Tables 4.2.6.8 and 6.1.1.4'
N N 0.0061 0.0033 'International Tables Vol C Tables 4.2.6.8 and 6.1.1.4'
Cl Cl 0.1484 0.1585 'International Tables Vol C Tables 4.2.6.8 and 6.1.1.4'

loop_
_geom_angle_atom_site_label_1
_geom_angle_atom_site_label_2
_geom_angle_atom_site_label_3
_geom_angle
C4 N1 C1 109.1(3)
C4 N1 C21 124.4(3)
C1 N1 C21 124.7(3)
C21 N2 C22 118.9(3)
C2 C1 N1 108.2(3)
C2 C1 C9 130.2(3)
N1 C1 C9 121.5(3)
C1 C2 C3 107.9(3)
C1 C2 C15 127.4(3)
C3 C2 C15 124.7(3)
C8 C3 C4 119.1(3)
C8 C3 C2 133.9(3)
C4 C3 C2 107.0(3)
C5 C4 N1 130.8(3)
C5 C4 C3 121.4(3)
N1 C4 C3 107.7(3)
C6 C5 C4 118.0(4)
C6 C5 H5 121.0
C4 C5 H5 121.0
C5 C6 C7 121.9(4)
C5 C6 H6 119.1
C7 C6 H6 119.1
C8 C7 C6 120.2(4)
C8 C7 H7 119.9
C6 C7 H7 119.9
C7 C8 C3 119.5(3)
C7 C8 H8 120.3
C3 C8 H8 120.3
C14 C9 C10 118.1(3)
C14 C9 C1 120.2(3)
C10 C9 C1 121.7(3)
C11 C10 C9 120.4(4)
C11 C10 H10 119.8
C9 C10 H10 119.8
C12 C11 C10 120.9(4)
C12 C11 H11 119.6
C10 C11 H11 119.6
C11 C12 C13 119.5(4)
C11 C12 H12 120.3
C13 C12 H12 120.3
C14 C13 C12 119.9(4)
C14 C13 H13 120.1
C12 C13 H13 120.1
C9 C14 C13 121.2(4)
C9 C14 H14 119.4
C13 C14 H14 119.4
C20 C15 C16 118.4(4)
C20 C15 C2 120.8(3)
C16 C15 C2 120.8(3)
C17 C16 C15 120.8(4)
C17 C16 H16 119.6
C15 C16 H16 119.6
C18 C17 C16 119.1(4)
C18 C17 H17 120.4
C16 C17 H17 120.4
C19 C18 C17 121.6(4)
C19 C18 H18 119.2
C17 C18 H18 119.2
C18 C19 C20 119.6(5)
C18 C19 H19 120.2
C20 C19 H19 120.2
C15 C20 C19 120.4(4)
C15 C20 H20 119.8
C19 C20 H20 119.8
N2 C21 C25 125.3(3)
N2 C21 N1 112.7(3)
C25 C21 N1 122.0(3)
N2 C22 C23 120.8(3)
N2 C22 C34 113.1(3)
C23 C22 C34 126.1(3)
C22 C23 C24 119.3(3)
C22 C23 C40 121.7(3)
C24 C23 C40 118.9(3)
C23 C24 C29 121.5(3)
C23 C24 C25 119.2(3)
C29 C24 C25 119.3(3)
C21 C25 C24 115.1(3)
C21 C25 C26 126.6(3)
C24 C25 C26 118.3(3)
C27 C26 C30 117.4(3)
C27 C26 C25 119.1(3)
C30 C26 C25 123.4(3)
C26 C27 C33 120.4(4)
C26 C27 C28 120.1(3)
C33 C27 C28 119.5(3)
C29 C28 C27 121.0(3)
C29 C28 H28 119.5
C27 C28 H28 119.5
C28 C29 C24 121.9(4)
C28 C29 H29 119.1
C24 C29 H29 119.1
C31 C30 C26 120.5(4)
C31 C30 H30 119.7
C26 C30 H30 119.7
C32 C31 C30 121.7(4)
C32 C31 H31 119.2
C30 C31 H31 119.2
C31 C32 C33 119.5(4)
C31 C32 H32 120.2
C33 C32 H32 120.2
C32 C33 C27 120.4(4)
C32 C33 H33 119.8
C27 C33 H33 119.8
C35 C34 C39 118.3(4)
C35 C34 C22 117.4(4)
C39 C34 C22 124.3(4)
C36 C35 C34 119.8(5)
C36 C35 H35 120.1
C34 C35 H35 120.1
C35 C36 C37 120.0(6)
C35 C36 H36 120.0
C37 C36 H36 120.0
C38 C37 C36 119.5(5)
C38 C37 H37 120.2
C36 C37 H37 120.2
C37 C38 C39 122.2(6)
C37 C38 H38 118.9
C39 C38 H38 118.9
C38 C39 C34 120.2(6)
C38 C39 H39 119.9
C34 C39 H39 119.9
C41 C40 C45 119.4(4)
C41 C40 C23 121.1(4)
C45 C40 C23 119.5(4)
C40 C41 C42 120.5(4)
C40 C41 H41 119.7
C42 C41 H41 119.7
C43 C42 C41 119.6(5)
C43 C42 H42 120.2
C41 C42 H42 120.2
C44 C43 C42 120.9(4)
C44 C43 H43 119.6
C42 C43 H43 119.6
C43 C44 C45 119.9(5)
C43 C44 H44 120.1
C45 C44 H44 120.1
C40 C45 C44 119.8(5)
C40 C45 H45 120.1
C44 C45 H45 120.1
Cl3 C46 Cl1 111.4(3)
Cl3 C46 Cl2 110.5(3)
Cl1 C46 Cl2 110.3(2)
Cl3 C46 H46 108.2
Cl1 C46 H46 108.2
Cl2 C46 H46 108.2

loop_
_geom_bond_atom_site_label_1
_geom_bond_atom_site_label_2
_geom_bond_distance
Cl1 C46 1.722(5)
Cl2 C46 1.733(5)
Cl3 C46 1.719(5)
N1 C4 1.376(4)
N1 C1 1.396(4)
N1 C21 1.433(4)
N2 C21 1.306(4)
N2 C22 1.365(4)
C1 C2 1.367(5)
C1 C9 1.455(5)
C2 C3 1.428(5)
C2 C15 1.478(5)
C3 C8 1.381(5)
C3 C4 1.400(5)
C4 C5 1.374(5)
C5 C6 1.356(5)
C5 H5 0.9300
C6 C7 1.385(6)
C6 H6 0.9300
C7 C8 1.365(5)
C7 H7 0.9300
C8 H8 0.9300
C9 C14 1.365(5)
C9 C10 1.393(5)
C10 C11 1.360(6)
C10 H10 0.9300
C11 C12 1.354(6)
C11 H11 0.9300
C12 C13 1.377(6)
C12 H12 0.9300
C13 C14 1.369(6)
C13 H13 0.9300
C14 H14 0.9300
C15 C20 1.377(5)
C15 C16 1.377(5)
C16 C17 1.374(6)
C16 H16 0.9300
C17 C18 1.372(7)
C17 H17 0.9300
C18 C19 1.329(7)
C18 H18 0.9300
C19 C20 1.393(6)
C19 H19 0.9300
C20 H20 0.9300
C21 C25 1.389(5)
C22 C23 1.368(5)
C22 C34 1.476(5)
C23 C24 1.404(5)
C23 C40 1.497(5)
C24 C29 1.412(5)
C24 C25 1.424(4)
C25 C26 1.459(5)
C26 C27 1.387(5)
C26 C30 1.420(5)
C27 C33 1.402(5)
C27 C28 1.430(5)
C28 C29 1.329(5)
C28 H28 0.9300
C29 H29 0.9300
C30 C31 1.362(5)
C30 H30 0.9300
C31 C32 1.359(6)
C31 H31 0.9300
C32 C33 1.370(6)
C32 H32 0.9300
C33 H33 0.9300
C34 C35 1.384(6)
C34 C39 1.389(6)
C35 C36 1.379(7)
C35 H35 0.9300
C36 C37 1.390(9)
C36 H36 0.9300
C37 C38 1.317(9)
C37 H37 0.9300
C38 C39 1.360(7)
C38 H38 0.9300
C39 H39 0.9300
C40 C41 1.354(6)
C40 C45 1.370(6)
C41 C42 1.389(6)
C41 H41 0.9300
C42 C43 1.349(8)
C42 H42 0.9300
C43 C44 1.345(8)
C43 H43 0.9300
C44 C45 1.392(7)
C44 H44 0.9300
C45 H45 0.9300
C46 H46 0.9800

loop_
_geom_hbond_atom_site_label_D
_geom_hbond_atom_site_label_H
_geom_hbond_atom_site_label_A
_geom_hbond_distance_DH
_geom_hbond_distance_HA
_geom_hbond_distance_DA
_geom_hbond_angle_DHA
_geom_hbond_site_symmetry_A
C42 H42 Cl1 0.93 2.87 3.514(5) 127.3 6_575

loop_
_geom_torsion_atom_site_label_1
_geom_torsion_atom_site_label_2
_geom_torsion_atom_site_label_3
_geom_torsion_atom_site_label_4
_geom_torsion
C4 N1 C1 C2 -1.7(4)
C21 N1 C1 C2 -166.9(3)
C4 N1 C1 C9 -179.9(3)
C21 N1 C1 C9 14.9(5)
N1 C1 C2 C3 2.3(4)
C9 C1 C2 C3 -179.8(4)
N1 C1 C2 C15 -175.1(3)
C9 C1 C2 C15 2.8(6)
C1 C2 C3 C8 -179.3(4)
C15 C2 C3 C8 -1.8(6)
C1 C2 C3 C4 -2.0(4)
C15 C2 C3 C4 175.4(3)
C1 N1 C4 C5 179.9(4)
C21 N1 C4 C5 -14.9(6)
C1 N1 C4 C3 0.4(4)
C21 N1 C4 C3 165.7(3)
C8 C3 C4 C5 -0.8(5)
C2 C3 C4 C5 -178.5(3)
C8 C3 C4 N1 178.7(3)
C2 C3 C4 N1 1.0(4)
N1 C4 C5 C6 -178.6(4)
C3 C4 C5 C6 0.7(5)
C4 C5 C6 C7 -0.6(6)
C5 C6 C7 C8 0.6(6)
C6 C7 C8 C3 -0.6(6)
C4 C3 C8 C7 0.8(5)
C2 C3 C8 C7 177.7(4)
C2 C1 C9 C14 43.1(6)
N1 C1 C9 C14 -139.2(4)
C2 C1 C9 C10 -137.2(4)
N1 C1 C9 C10 40.5(5)
C14 C9 C10 C11 0.5(6)
C1 C9 C10 C11 -179.2(4)
C9 C10 C11 C12 -1.0(8)
C10 C11 C12 C13 1.7(9)
C11 C12 C13 C14 -1.8(9)
C10 C9 C14 C13 -0.7(7)
C1 C9 C14 C13 179.0(4)
C12 C13 C14 C9 1.4(8)
C1 C2 C15 C20 54.5(6)
C3 C2 C15 C20 -122.5(4)
C1 C2 C15 C16 -126.4(4)
C3 C2 C15 C16 56.6(5)
C20 C15 C16 C17 0.3(7)
C2 C15 C16 C17 -178.9(4)
C15 C16 C17 C18 0.6(8)
C16 C17 C18 C19 -0.4(9)
C17 C18 C19 C20 -0.6(9)
C16 C15 C20 C19 -1.3(7)
C2 C15 C20 C19 177.9(4)
C18 C19 C20 C15 1.5(8)
C22 N2 C21 C25 -4.2(5)
C22 N2 C21 N1 175.7(3)
C4 N1 C21 N2 -110.3(3)
C1 N1 C21 N2 52.7(4)
C4 N1 C21 C25 69.6(4)
C1 N1 C21 C25 -127.4(3)
C21 N2 C22 C23 -7.4(5)
C21 N2 C22 C34 171.8(3)
N2 C22 C23 C24 11.2(5)
C34 C22 C23 C24 -167.9(4)
N2 C22 C23 C40 -170.7(3)
C34 C22 C23 C40 10.2(6)
C22 C23 C24 C29 174.4(3)
C40 C23 C24 C29 -3.7(5)
C22 C23 C24 C25 -4.0(5)
C40 C23 C24 C25 177.9(3)
N2 C21 C25 C24 10.9(5)
N1 C21 C25 C24 -169.0(3)
N2 C21 C25 C26 -166.2(3)
N1 C21 C25 C26 13.9(5)
C23 C24 C25 C21 -6.3(5)
C29 C24 C25 C21 175.3(3)
C23 C24 C25 C26 171.0(3)
C29 C24 C25 C26 -7.4(5)
C21 C25 C26 C27 -175.6(3)
C24 C25 C26 C27 7.4(5)
C21 C25 C26 C30 8.9(5)
C24 C25 C26 C30 -168.1(3)
C30 C26 C27 C33 -3.5(5)
C25 C26 C27 C33 -179.3(3)
C30 C26 C27 C28 173.6(3)
C25 C26 C27 C28 -2.2(5)
C26 C27 C28 C29 -3.3(6)
C33 C27 C28 C29 173.9(4)
C27 C28 C29 C24 3.3(6)
C23 C24 C29 C28 -176.2(4)
C25 C24 C29 C28 2.2(6)
C27 C26 C30 C31 1.1(5)
C25 C26 C30 C31 176.7(3)
C26 C30 C31 C32 1.9(6)
C30 C31 C32 C33 -2.5(7)
C31 C32 C33 C27 0.0(7)
C26 C27 C33 C32 3.0(6)
C28 C27 C33 C32 -174.1(4)
N2 C22 C34 C35 -42.7(5)
C23 C22 C34 C35 136.4(4)
N2 C22 C34 C39 138.1(4)
C23 C22 C34 C39 -42.7(6)
C39 C34 C35 C36 0.3(6)
C22 C34 C35 C36 -178.9(4)
C34 C35 C36 C37 -0.5(7)
C35 C36 C37 C38 -0.2(8)
C36 C37 C38 C39 1.1(9)
C37 C38 C39 C34 -1.3(8)
C35 C34 C39 C38 0.6(6)
C22 C34 C39 C38 179.7(4)
C22 C23 C40 C41 -72.2(5)
C24 C23 C40 C41 105.9(4)
C22 C23 C40 C45 106.9(5)
C24 C23 C40 C45 -75.0(5)
C45 C40 C41 C42 -1.2(7)
C23 C40 C41 C42 177.9(4)
C40 C41 C42 C43 0.8(7)
C41 C42 C43 C44 -0.1(8)
C42 C43 C44 C45 -0.2(9)
C41 C40 C45 C44 1.0(7)
C23 C40 C45 C44 -178.2(4)
C43 C44 C45 C40 -0.3(8)
